data_1514953
loop_
_publ_author_name
'Dasgupta, Suvankar'
'Wu, Jishan'

_publ_section_title
;
 Formation of [2]rotaxanes by encircling [20], [21] and [22]crown ethers
 onto the dibenzylammonium dumbbell
;
_journal_issue 2
_journal_name_full 'Chemical Science'
_journal_page_first 425
_journal_paper_doi 10.1039/c1sc00613d
_journal_volume 3
_journal_year 2012
_chemical_formula_sum 'C30 H46 F6 N O6 P'
_chemical_formula_weight 661.65
_chemical_name_systematic
;
?
;
_space_group_IT_number 14
_symmetry_cell_setting monoclinic
_symmetry_space_group_name_Hall '-P 2ybc'
_symmetry_space_group_name_H-M 'P 1 21/c 1'
_atom_sites_solution_hydrogens geom
_atom_sites_solution_primary direct
_atom_sites_solution_secondary difmap
_audit_creation_method SHELXL-97
_cell_angle_alpha 90.00
_cell_angle_beta 97.90(2)
_cell_angle_gamma 90.00
_cell_formula_units_Z 4
_cell_length_a 8.538(5)
_cell_length_b 33.09(2)
_cell_length_c 11.751(7)
_cell_measurement_reflns_used 742
_cell_measurement_temperature 100(2)
_cell_measurement_theta_max 20.60
_cell_measurement_theta_min 2.46
_cell_volume 3288(3)
_computing_cell_refinement 'Bruker SMART'
_computing_data_collection 'Bruker SMART'
_computing_data_reduction 'Bruker SAINT'
_computing_molecular_graphics 'Bruker SHELXTL'
_computing_publication_material 'Bruker SHELXTL'
_computing_structure_refinement 'SHELXL-97 (Sheldrick, 1997)'
_computing_structure_solution 'SHELXS-97 (Sheldrick, 1990)'
_diffrn_ambient_temperature 100(2)
_diffrn_measured_fraction_theta_full 1.000
_diffrn_measured_fraction_theta_max 1.000
_diffrn_measurement_device_type 'CCD area detector'
_diffrn_measurement_method 'phi and omega scans'
_diffrn_radiation_monochromator graphite
_diffrn_radiation_source 'fine-focus sealed tube'
_diffrn_radiation_type MoK\a
_diffrn_radiation_wavelength 0.71073
_diffrn_reflns_av_R_equivalents 0.0559
_diffrn_reflns_av_sigmaI/netI 0.0725
_diffrn_reflns_limit_h_max 10
_diffrn_reflns_limit_h_min -10
_diffrn_reflns_limit_k_max 36
_diffrn_reflns_limit_k_min -39
_diffrn_reflns_limit_l_max 13
_diffrn_reflns_limit_l_min -10
_diffrn_reflns_number 19121
_diffrn_reflns_theta_full 25.00
_diffrn_reflns_theta_max 25.00
_diffrn_reflns_theta_min 1.23
_exptl_absorpt_coefficient_mu 0.159
_exptl_absorpt_correction_T_max 0.9703
_exptl_absorpt_correction_T_min 0.7428
_exptl_absorpt_correction_type multi-scan
_exptl_absorpt_process_details 'Sadabs, (Sheldrick 2001)'
_exptl_crystal_colour Colourless
_exptl_crystal_density_diffrn 1.336
_exptl_crystal_density_meas ?
_exptl_crystal_density_method 'not measured'
_exptl_crystal_description Thin_Plate
_exptl_crystal_F_000 1400
_exptl_crystal_size_max 0.46
_exptl_crystal_size_mid 0.20
_exptl_crystal_size_min 0.10
_refine_diff_density_max 0.997
_refine_diff_density_min -0.865
_refine_diff_density_rms 0.082
_refine_ls_extinction_method none
_refine_ls_goodness_of_fit_ref 1.054
_refine_ls_hydrogen_treatment constr
_refine_ls_matrix_type full
_refine_ls_number_parameters 466
_refine_ls_number_reflns 5782
_refine_ls_number_restraints 141
_refine_ls_restrained_S_all 1.109
_refine_ls_R_factor_all 0.1210
_refine_ls_R_factor_gt 0.0754
_refine_ls_shift/su_max 0.000
_refine_ls_shift/su_mean 0.000
_refine_ls_structure_factor_coef Fsqd
_refine_ls_weighting_details 'calc w=1/[\s^2^(Fo^2^)+(0.0892P)^2^+4.4548P] where P=(Fo^2^+2Fc^2^)/3'
_refine_ls_weighting_scheme calc
_refine_ls_wR_factor_gt 0.1873
_refine_ls_wR_factor_ref 0.2115
_reflns_number_gt 3647
_reflns_number_total 5782
_reflns_threshold_expression >2sigma(I)
_cod_data_source_file c1sc00613d.txt
_cod_data_source_block a749n
_cod_depositor_comments
;
The following automatic conversions were performed:

'_symmetry_cell_setting' value 'Monoclinic' changed to 'monoclinic'
according to
/usr/data/users/saulius/automatic-downloads/retrospective/RSC/lib/dictionaries/cif_core.dic
dictionary named 'cif_core.dic' version 2.4.2 from
2011-04-26.

'_exptl_absorpt_correction_type' value 'Multi-scan'
changed to 'multi-scan' according to
/usr/data/users/saulius/automatic-downloads/retrospective/RSC/lib/dictionaries/cif_core.dic
dictionary named 'cif_core.dic' version 2.4.2 from 2011-04-26.

Automatic conversion script
Id: cif_fix_values 2281 2013-09-26 08:29:07Z andrius 

The following automatic conversions were performed:

'_exptl_crystal_density_meas' value 'Not Measured' was changed to '?'
- the value is perceived as not measured.

Automatic conversion script
Id: cif_fix_values 3008 2015-01-20 13:52:24Z robertas 
;
_cod_original_sg_symbol_H-M P2(1)/c
_cod_database_code 1514953

loop_
_symmetry_equiv_pos_as_xyz
'x, y, z'
'-x, y+1/2, -z+1/2'
'-x, -y, -z'
'x, -y-1/2, z-1/2'

loop_
_atom_site_label
_atom_site_type_symbol
_atom_site_fract_x
_atom_site_fract_y
_atom_site_fract_z
_atom_site_U_iso_or_equiv
_atom_site_adp_type
_atom_site_occupancy
_atom_site_symmetry_multiplicity
_atom_site_calc_flag
_atom_site_refinement_flags
_atom_site_disorder_assembly
_atom_site_disorder_group
O1 O 0.2931(6) 0.01406(15) 0.9020(6) 0.0344(13) Uani 0.589(4) 1 d P A 1
O2 O 0.2722(6) 0.08023(17) 1.0098(5) 0.0473(16) Uani 0.589(4) 1 d P A 1
O3 O 0.3513(6) 0.16918(15) 0.9777(4) 0.0394(14) Uani 0.589(4) 1 d P A 1
O4 O 0.5899(6) 0.19662(14) 0.8570(4) 0.0365(13) Uani 0.589(4) 1 d P A 1
O5 O 0.5976(6) 0.18022(17) 0.6158(6) 0.0449(15) Uani 0.589(4) 1 d P A 1
O6 O 0.4282(7) 0.1137(2) 0.4891(5) 0.0540(17) Uani 0.589(4) 1 d PD A 1
C21 C 0.2589(9) 0.0117(2) 1.0205(8) 0.0386(19) Uani 0.589(4) 1 d PU A 1
H21A H 0.2899 -0.0154 1.0518 0.046 Uiso 0.589(4) 1 calc PR A 1
H21B H 0.1435 0.0146 1.0205 0.046 Uiso 0.589(4) 1 calc PR A 1
C22 C 0.3420(11) 0.0430(2) 1.0974(9) 0.053(2) Uani 0.589(4) 1 d PU A 1
H22A H 0.4586 0.0406 1.1062 0.063 Uiso 0.589(4) 1 calc PR A 1
H22B H 0.3049 0.0444 1.1735 0.063 Uiso 0.589(4) 1 calc PR A 1
C23 C 0.3188(11) 0.1094(4) 1.0951(10) 0.056(3) Uani 0.589(4) 1 d PU A 1
H23A H 0.4356 0.1101 1.1118 0.068 Uiso 0.589(4) 1 calc PR A 1
H23B H 0.2766 0.1020 1.1667 0.068 Uiso 0.589(4) 1 calc PR A 1
C24 C 0.2587(10) 0.1496(3) 1.0554(7) 0.046(2) Uani 0.589(4) 1 d PU A 1
H24A H 0.1488 0.1467 1.0167 0.055 Uiso 0.589(4) 1 calc PR A 1
H24B H 0.2560 0.1672 1.1232 0.055 Uiso 0.589(4) 1 calc PR A 1
C25 C 0.4844(11) 0.1908(3) 1.0336(9) 0.053(3) Uani 0.589(4) 1 d PU A 1
H25A H 0.5692 0.1716 1.0633 0.064 Uiso 0.589(4) 1 calc PR A 1
H25B H 0.4538 0.2062 1.0993 0.064 Uiso 0.589(4) 1 calc PR A 1
C26 C 0.5435(10) 0.2192(3) 0.9501(8) 0.047(2) Uani 0.589(4) 1 d PU A 1
H26A H 0.4592 0.2386 0.9209 0.056 Uiso 0.589(4) 1 calc PR A 1
H26B H 0.6349 0.2347 0.9888 0.056 Uiso 0.589(4) 1 calc PR A 1
C27 C 0.6620(10) 0.2216(3) 0.7816(8) 0.051(2) Uani 0.589(4) 1 d PU A 1
H27A H 0.7491 0.2372 0.8255 0.062 Uiso 0.589(4) 1 calc PR A 1
H27B H 0.5835 0.2410 0.7432 0.062 Uiso 0.589(4) 1 calc PR A 1
C28 C 0.7248(10) 0.1961(3) 0.6942(8) 0.046(2) Uani 0.589(4) 1 d PU A 1
H28A H 0.7948 0.2125 0.6518 0.056 Uiso 0.589(4) 1 calc PR A 1
H28B H 0.7880 0.1737 0.7326 0.056 Uiso 0.589(4) 1 calc PR A 1
C29 C 0.6552(11) 0.1580(4) 0.5255(8) 0.057(3) Uani 0.589(4) 1 d PU A 1
H29A H 0.7158 0.1342 0.5578 0.068 Uiso 0.589(4) 1 calc PR A 1
H29B H 0.7265 0.1753 0.4869 0.068 Uiso 0.589(4) 1 calc PR A 1
C30 C 0.5190(12) 0.1447(4) 0.4409(8) 0.065(3) Uani 0.589(4) 1 d PU A 1
H30A H 0.4499 0.1681 0.4177 0.077 Uiso 0.589(4) 1 calc PR A 1
H30B H 0.5586 0.1340 0.3714 0.077 Uiso 0.589(4) 1 calc PR A 1
C31 C 0.3231(15) 0.0874(4) 0.4122(9) 0.087(3) Uani 0.589(4) 1 d PDU A 1
H31A H 0.3889 0.0725 0.3629 0.104 Uiso 0.589(4) 1 calc PR A 1
H31B H 0.2504 0.1049 0.3610 0.104 Uiso 0.589(4) 1 calc PR A 1
C32 C 0.2234(13) 0.0565(3) 0.4656(8) 0.076(2) Uani 0.589(4) 1 d PDU A 1
H32A H 0.1697 0.0436 0.3949 0.091 Uiso 0.589(4) 1 calc PR A 1
H32B H 0.1420 0.0748 0.4897 0.091 Uiso 0.589(4) 1 calc PR A 1
C33 C 0.2138(11) 0.0216(3) 0.5518(6) 0.0571(18) Uani 0.589(4) 1 d PDU A 1
H33 H 0.2214 -0.0043 0.5181 0.069 Uiso 0.589(4) 1 calc PR A 1
C34 C 0.1971(9) 0.0198(2) 0.6646(5) 0.0407(16) Uani 0.589(4) 1 d PDU A 1
H34 H 0.1460 0.0400 0.7036 0.049 Uiso 0.589(4) 1 calc PR A 1
C35 C 0.2691(9) -0.0180(2) 0.7210(7) 0.0386(15) Uani 0.589(4) 1 d PDU A 1
H35A H 0.2293 -0.0422 0.6770 0.046 Uiso 0.589(4) 1 calc PR A 1
H35B H 0.3858 -0.0172 0.7263 0.046 Uiso 0.589(4) 1 calc PR A 1
C36 C 0.2194(9) -0.0184(2) 0.8383(7) 0.0368(16) Uani 0.589(4) 1 d PDU A 1
H36A H 0.1030 -0.0158 0.8323 0.044 Uiso 0.589(4) 1 calc PR A 1
H36B H 0.2507 -0.0443 0.8773 0.044 Uiso 0.589(4) 1 calc PR A 1
O11 O 0.5010(9) 0.1821(2) 0.9594(7) 0.0413(11) Uiso 0.411(4) 1 d P A 2
O12 O 0.6214(9) 0.1926(2) 0.7510(6) 0.0413(11) Uiso 0.411(4) 1 d P A 2
O13 O 0.5306(8) 0.1409(2) 0.5481(6) 0.0413(11) Uiso 0.411(4) 1 d P A 2
O14 O 0.2657(8) 0.08964(19) 0.5108(6) 0.0413(11) Uiso 0.411(4) 1 d PD A 2
O15 O 0.2186(9) 0.0115(2) 0.6209(7) 0.0413(11) Uiso 0.411(4) 1 d PD A 2
O16 O 0.2869(10) 0.0118(3) 0.8390(8) 0.0413(11) Uiso 0.411(4) 1 d P A 2
C41 C 0.6107(16) 0.2135(4) 0.9434(12) 0.0427(10) Uiso 0.411(4) 1 d PD A 2
H41A H 0.6776 0.2192 1.0174 0.051 Uiso 0.411(4) 1 calc PR A 2
H41B H 0.5519 0.2385 0.9186 0.051 Uiso 0.411(4) 1 calc PR A 2
C42 C 0.7132(14) 0.2021(4) 0.8559(9) 0.0427(10) Uiso 0.411(4) 1 d PD A 2
H42A H 0.7850 0.2248 0.8446 0.051 Uiso 0.411(4) 1 calc PR A 2
H42B H 0.7787 0.1785 0.8836 0.051 Uiso 0.411(4) 1 calc PR A 2
C43 C 0.719(2) 0.1818(5) 0.6643(11) 0.0427(10) Uiso 0.411(4) 1 d PD A 2
H43A H 0.7752 0.1562 0.6854 0.051 Uiso 0.411(4) 1 calc PR A 2
H43B H 0.7982 0.2032 0.6583 0.051 Uiso 0.411(4) 1 calc PR A 2
C44 C 0.6147(17) 0.1771(4) 0.5518(13) 0.0427(10) Uiso 0.411(4) 1 d PD A 2
H44A H 0.5397 0.2000 0.5406 0.051 Uiso 0.411(4) 1 calc PR A 2
H44B H 0.6803 0.1776 0.4886 0.051 Uiso 0.411(4) 1 calc PR A 2
C45 C 0.4474(16) 0.1331(4) 0.4374(14) 0.0427(10) Uiso 0.411(4) 1 d PD A 2
H45A H 0.5243 0.1350 0.3817 0.051 Uiso 0.411(4) 1 calc PR A 2
H45B H 0.3699 0.1552 0.4189 0.051 Uiso 0.411(4) 1 calc PR A 2
C46 C 0.3624(16) 0.0948(4) 0.4164(10) 0.0427(10) Uiso 0.411(4) 1 d PD A 2
H46A H 0.4380 0.0722 0.4158 0.051 Uiso 0.411(4) 1 calc PR A 2
H46B H 0.2938 0.0956 0.3413 0.051 Uiso 0.411(4) 1 calc PR A 2
C47 C 0.1573(11) 0.0563(3) 0.4847(9) 0.0427(10) Uiso 0.411(4) 1 d PD A 2
H47A H 0.1142 0.0544 0.4022 0.051 Uiso 0.411(4) 1 calc PR A 2
H47B H 0.0711 0.0557 0.5330 0.051 Uiso 0.411(4) 1 calc PR A 2
C48 C 0.2904(12) 0.0252(3) 0.5224(9) 0.0427(10) Uiso 0.411(4) 1 d PD A 2
H48A H 0.2972 0.0036 0.4647 0.051 Uiso 0.411(4) 1 calc PR A 2
H48B H 0.3951 0.0379 0.5442 0.051 Uiso 0.411(4) 1 calc PR A 2
C49 C 0.2875(14) -0.0194(4) 0.6620(11) 0.0427(10) Uiso 0.411(4) 1 d PD A 2
H49A H 0.4039 -0.0166 0.6681 0.051 Uiso 0.411(4) 1 calc PR A 2
H49B H 0.2531 -0.0438 0.6166 0.051 Uiso 0.411(4) 1 calc PR A 2
C50 C 0.2326(15) -0.0200(4) 0.7782(12) 0.0427(10) Uiso 0.411(4) 1 d PD A 2
H50A H 0.1156 -0.0201 0.7688 0.051 Uiso 0.411(4) 1 calc PR A 2
H50B H 0.2705 -0.0450 0.8194 0.051 Uiso 0.411(4) 1 calc PR A 2
C51 C 0.2576(18) 0.0086(4) 0.9581(14) 0.0427(10) Uiso 0.411(4) 1 d PD A 2
H51A H 0.2967 -0.0179 0.9885 0.051 Uiso 0.411(4) 1 calc PR A 2
H51B H 0.1419 0.0092 0.9593 0.051 Uiso 0.411(4) 1 calc PR A 2
C52 C 0.3320(16) 0.0410(3) 1.0378(10) 0.0427(10) Uiso 0.411(4) 1 d PD A 2
H52A H 0.4283 0.0481 1.0039 0.051 Uiso 0.411(4) 1 calc PR A 2
H52B H 0.3707 0.0256 1.1084 0.051 Uiso 0.411(4) 1 calc PR A 2
C53 C 0.2842(14) 0.0811(3) 1.0848(12) 0.0427(10) Uiso 0.411(4) 1 d PD A 2
H53 H 0.1870 0.0817 1.1156 0.051 Uiso 0.411(4) 1 calc PR A 2
C54 C 0.3641(18) 0.1154(3) 1.0874(18) 0.0427(10) Uiso 0.411(4) 1 d PD A 2
H54 H 0.4758 0.1125 1.0993 0.051 Uiso 0.411(4) 1 calc PR A 2
C55 C 0.3069(15) 0.1583(3) 1.0743(15) 0.0427(10) Uiso 0.411(4) 1 d PD A 2
H55A H 0.2238 0.1597 1.0069 0.051 Uiso 0.411(4) 1 calc PR A 2
H55B H 0.2572 0.1655 1.1429 0.051 Uiso 0.411(4) 1 calc PR A 2
C56 C 0.4306(16) 0.1893(4) 1.0599(14) 0.0427(10) Uiso 0.411(4) 1 d PD A 2
H56A H 0.3819 0.2165 1.0553 0.051 Uiso 0.411(4) 1 calc PR A 2
H56B H 0.5133 0.1887 1.1277 0.051 Uiso 0.411(4) 1 calc PR A 2
P1 P 0.88694(14) 0.13831(3) 0.24709(9) 0.0374(3) Uani 1 1 d . . .
F1 F 0.8051(3) 0.17883(8) 0.2827(2) 0.0487(7) Uani 1 1 d . . .
F2 F 0.9699(3) 0.09784(7) 0.2120(2) 0.0488(7) Uani 1 1 d . . .
F3 F 0.7160(3) 0.11895(8) 0.2053(2) 0.0499(7) Uani 1 1 d . . .
F4 F 1.0581(3) 0.15739(7) 0.2890(2) 0.0463(7) Uani 1 1 d . . .
F5 F 0.8816(3) 0.12038(8) 0.3733(2) 0.0488(7) Uani 1 1 d . . .
F6 F 0.8921(3) 0.15610(8) 0.1211(2) 0.0511(7) Uani 1 1 d . . .
N1 N 0.3864(3) 0.13347(9) 0.7412(3) 0.0252(7) Uani 1 1 d . . .
H1A H 0.4203 0.1366 0.6707 0.030 Uiso 1 1 calc R . .
H1B H 0.4355 0.1528 0.7899 0.030 Uiso 1 1 calc R . .
C1 C 0.4323(4) 0.09245(11) 0.7873(4) 0.0324(9) Uani 1 1 d . . .
H1C H 0.3756 0.0718 0.7365 0.039 Uiso 1 1 calc R . .
H1D H 0.3989 0.0895 0.8643 0.039 Uiso 1 1 calc R . .
C2 C 0.6075(4) 0.08484(12) 0.7964(3) 0.0298(9) Uani 1 1 d . . .
C3 C 0.7097(5) 0.09806(13) 0.8902(4) 0.0360(10) Uani 1 1 d . . .
H3 H 0.6699 0.1130 0.9490 0.043 Uiso 1 1 calc R . .
C4 C 0.8703(5) 0.08972(14) 0.8993(4) 0.0440(12) Uani 1 1 d . . .
H4 H 0.9396 0.0992 0.9640 0.053 Uiso 1 1 calc R . .
C5 C 0.9300(5) 0.06785(15) 0.8155(5) 0.0520(13) Uani 1 1 d . . .
H5 H 1.0398 0.0620 0.8222 0.062 Uiso 1 1 calc R . .
C6 C 0.8290(6) 0.05450(17) 0.7221(5) 0.0616(15) Uani 1 1 d . . .
H6 H 0.8694 0.0395 0.6636 0.074 Uiso 1 1 calc R . .
C7 C 0.6688(6) 0.06266(15) 0.7124(4) 0.0479(12) Uani 1 1 d . . .
H7 H 0.6001 0.0530 0.6476 0.057 Uiso 1 1 calc R . .
C8 C 0.2105(4) 0.13970(11) 0.7286(3) 0.0258(8) Uani 1 1 d . . .
H8A H 0.1750 0.1379 0.8052 0.031 Uiso 1 1 calc R . .
H8B H 0.1574 0.1179 0.6800 0.031 Uiso 1 1 calc R . .
C9 C 0.1622(4) 0.17995(11) 0.6758(3) 0.0243(8) Uani 1 1 d . . .
C10 C 0.1092(4) 0.18294(12) 0.5598(3) 0.0298(9) Uani 1 1 d . . .
H10 H 0.1060 0.1595 0.5128 0.036 Uiso 1 1 calc R . .
C11 C 0.0608(5) 0.21967(12) 0.5113(4) 0.0340(10) Uani 1 1 d . . .
H11 H 0.0248 0.2214 0.4313 0.041 Uiso 1 1 calc R . .
C12 C 0.0648(5) 0.25375(12) 0.5790(4) 0.0374(10) Uani 1 1 d . . .
H12 H 0.0306 0.2790 0.5461 0.045 Uiso 1 1 calc R . .
C13 C 0.1186(6) 0.25097(13) 0.6941(4) 0.0442(12) Uani 1 1 d . . .
H13 H 0.1229 0.2746 0.7404 0.053 Uiso 1 1 calc R . .
C14 C 0.1668(5) 0.21444(12) 0.7439(3) 0.0342(10) Uani 1 1 d . . .
H14 H 0.2027 0.2129 0.8239 0.041 Uiso 1 1 calc R . .

loop_
_atom_site_aniso_label
_atom_site_aniso_U_11
_atom_site_aniso_U_22
_atom_site_aniso_U_33
_atom_site_aniso_U_23
_atom_site_aniso_U_13
_atom_site_aniso_U_12
O1 0.031(3) 0.029(3) 0.041(3) 0.002(3) -0.003(3) -0.002(2)
O2 0.029(3) 0.063(4) 0.050(4) 0.031(3) 0.005(3) 0.011(3)
O3 0.042(3) 0.050(3) 0.025(3) -0.009(2) 0.001(2) -0.003(2)
O4 0.035(3) 0.034(3) 0.040(3) 0.002(2) 0.002(2) -0.004(2)
O5 0.035(3) 0.065(4) 0.036(3) 0.013(3) 0.009(3) 0.004(3)
O6 0.050(4) 0.076(5) 0.036(3) -0.003(3) 0.009(3) 0.014(3)
C21 0.035(4) 0.032(4) 0.046(4) -0.008(4) -0.002(4) 0.007(3)
C22 0.041(4) 0.039(4) 0.074(6) -0.017(4) -0.007(4) 0.006(3)
C23 0.049(6) 0.092(7) 0.027(4) 0.004(5) 0.000(5) 0.013(5)
C24 0.038(5) 0.072(6) 0.031(4) -0.007(4) 0.010(4) 0.008(4)
C25 0.050(5) 0.061(5) 0.044(6) -0.016(4) -0.011(4) -0.004(5)
C26 0.046(5) 0.039(4) 0.051(5) -0.025(4) -0.009(4) -0.009(4)
C27 0.046(4) 0.045(5) 0.060(5) 0.017(4) -0.001(4) -0.014(4)
C28 0.026(4) 0.062(6) 0.054(5) 0.016(4) 0.014(4) -0.010(4)
C29 0.044(5) 0.082(6) 0.051(5) 0.008(4) 0.026(4) 0.000(4)
C30 0.059(5) 0.098(7) 0.040(5) 0.003(5) 0.020(5) 0.002(5)
C31 0.089(4) 0.090(4) 0.081(4) -0.025(3) 0.015(4) 0.008(4)
C32 0.076(4) 0.081(4) 0.071(3) -0.031(3) 0.009(3) -0.006(3)
C33 0.064(3) 0.062(3) 0.045(3) -0.010(3) 0.008(3) -0.004(3)
C34 0.051(3) 0.044(3) 0.031(3) -0.023(2) 0.019(2) 0.004(2)
C35 0.050(3) 0.039(3) 0.028(3) 0.000(2) 0.012(2) -0.004(2)
C36 0.042(4) 0.032(3) 0.036(3) 0.006(3) 0.005(3) -0.009(3)
P1 0.0428(7) 0.0344(7) 0.0327(6) -0.0015(5) -0.0030(5) -0.0105(5)
F1 0.0615(17) 0.0406(15) 0.0427(15) -0.0041(11) 0.0030(13) -0.0007(12)
F2 0.0489(16) 0.0385(15) 0.0561(17) -0.0134(12) -0.0035(12) -0.0093(12)
F3 0.0441(15) 0.0498(17) 0.0515(16) -0.0011(12) -0.0090(12) -0.0126(12)
F4 0.0496(16) 0.0447(15) 0.0418(15) -0.0081(11) -0.0037(12) -0.0178(12)
F5 0.0578(17) 0.0481(16) 0.0384(15) 0.0082(12) -0.0013(12) -0.0117(13)
F6 0.0653(18) 0.0529(17) 0.0333(15) 0.0010(12) 0.0010(13) -0.0121(13)
N1 0.0207(16) 0.0285(18) 0.0264(17) -0.0042(13) 0.0031(13) -0.0005(13)
C1 0.027(2) 0.025(2) 0.044(3) -0.0038(18) -0.0024(18) 0.0013(17)
C2 0.026(2) 0.029(2) 0.034(2) -0.0016(17) 0.0023(17) 0.0067(17)
C3 0.033(2) 0.043(3) 0.032(2) -0.0016(19) 0.0023(18) -0.0009(19)
C4 0.029(2) 0.049(3) 0.051(3) 0.017(2) -0.007(2) -0.001(2)
C5 0.025(2) 0.045(3) 0.086(4) 0.023(3) 0.011(3) 0.011(2)
C6 0.052(3) 0.064(4) 0.073(4) -0.010(3) 0.027(3) 0.020(3)
C7 0.046(3) 0.052(3) 0.045(3) -0.014(2) 0.002(2) 0.013(2)
C8 0.0166(18) 0.024(2) 0.036(2) -0.0074(17) 0.0012(16) 0.0001(15)
C9 0.0159(18) 0.026(2) 0.032(2) -0.0035(16) 0.0058(16) -0.0019(15)
C10 0.025(2) 0.027(2) 0.035(2) -0.0105(17) 0.0001(17) 0.0001(17)
C11 0.031(2) 0.035(2) 0.035(2) 0.0002(18) 0.0020(18) 0.0005(18)
C12 0.047(3) 0.024(2) 0.043(3) 0.0043(18) 0.011(2) 0.0027(19)
C13 0.070(3) 0.024(2) 0.040(3) -0.0049(19) 0.014(2) 0.003(2)
C14 0.048(3) 0.029(2) 0.027(2) -0.0050(17) 0.0088(19) -0.0022(19)

loop_
_atom_type_symbol
_atom_type_description
_atom_type_scat_dispersion_real
_atom_type_scat_dispersion_imag
_atom_type_scat_source
C C 0.0033 0.0016 'International Tables Vol C Tables 4.2.6.8 and 6.1.1.4'
H H 0.0000 0.0000 'International Tables Vol C Tables 4.2.6.8 and 6.1.1.4'
N N 0.0061 0.0033 'International Tables Vol C Tables 4.2.6.8 and 6.1.1.4'
O O 0.0106 0.0060 'International Tables Vol C Tables 4.2.6.8 and 6.1.1.4'
F F 0.0171 0.0103 'International Tables Vol C Tables 4.2.6.8 and 6.1.1.4'
P P 0.1023 0.0942 'International Tables Vol C Tables 4.2.6.8 and 6.1.1.4'

loop_
_geom_angle_atom_site_label_1
_geom_angle_atom_site_label_2
_geom_angle_atom_site_label_3
_geom_angle
C36 O1 C21 109.4(6)
C23 O2 C22 91.4(7)
C25 O3 C24 114.0(6)
C27 O4 C26 111.5(6)
C28 O5 C29 111.1(6)
C30 O6 C31 119.6(7)
O1 C21 C22 113.5(7)
C21 C22 O2 92.2(6)
O2 C23 C24 109.9(9)
O3 C24 C23 114.0(7)
O3 C25 C26 109.5(7)
O4 C26 C25 109.3(7)
O4 C27 C28 109.4(7)
O5 C28 C27 109.9(7)
O5 C29 C30 109.4(8)
O6 C30 C29 111.1(8)
O6 C31 C32 118.3(9)
C31 C32 C33 148.8(11)
C34 C33 C32 134.2(8)
C33 C34 C35 112.2(7)
C36 C35 C34 105.3(6)
O1 C36 C35 108.6(6)
C56 O11 C41 110.4(9)
C42 O12 C43 111.6(9)
C44 O13 C45 112.1(10)
C47 O14 C46 109.6(8)
C49 O15 C48 109.6(9)
C50 O16 C51 111.7(10)
O11 C41 C42 111.3(11)
O12 C42 C41 110.7(11)
O12 C43 C44 108.6(14)
O13 C44 C43 111.0(12)
O13 C45 C46 119.1(13)
C45 C46 O14 106.8(11)
O14 C47 C48 91.3(6)
O15 C48 C47 93.5(6)
O15 C49 C50 100.1(10)
O16 C50 C49 110.5(11)
O16 C51 C52 115.7(12)
C51 C52 C53 137.6(12)
C54 C53 C52 126.6(12)
C53 C54 C55 130.5(12)
C56 C55 C54 115.7(11)
O11 C56 C55 111.5(12)
F1 P1 F2 179.63(16)
F1 P1 F6 90.13(15)
F2 P1 F6 89.97(15)
F1 P1 F5 89.97(15)
F2 P1 F5 89.94(15)
F6 P1 F5 179.87(17)
F1 P1 F4 90.12(15)
F2 P1 F4 89.52(15)
F6 P1 F4 89.96(14)
F5 P1 F4 90.12(14)
F1 P1 F3 90.17(15)
F2 P1 F3 90.18(15)
F6 P1 F3 90.18(14)
F5 P1 F3 89.73(14)
F4 P1 F3 179.67(16)
C1 N1 C8 111.7(3)
N1 C1 C2 112.7(3)
C3 C2 C7 118.5(4)
C3 C2 C1 121.1(4)
C7 C2 C1 120.3(4)
C2 C3 C4 120.6(4)
C5 C4 C3 120.6(4)
C6 C5 C4 119.2(4)
C5 C6 C7 120.6(5)
C6 C7 C2 120.6(4)
N1 C8 C9 112.1(3)
C10 C9 C14 119.3(4)
C10 C9 C8 120.4(3)
C14 C9 C8 120.4(4)
C9 C10 C11 120.7(4)
C12 C11 C10 119.9(4)
C13 C12 C11 119.6(4)
C12 C13 C14 121.1(4)
C13 C14 C9 119.5(4)

loop_
_geom_bond_atom_site_label_1
_geom_bond_atom_site_label_2
_geom_bond_distance
O1 C36 1.408(9)
O1 C21 1.464(9)
O2 C23 1.408(13)
O2 C22 1.662(10)
O3 C25 1.424(10)
O3 C24 1.441(11)
O4 C27 1.413(9)
O4 C26 1.425(10)
O5 C28 1.425(11)
O5 C29 1.432(11)
O6 C30 1.448(12)
O6 C31 1.469(8)
C21 C22 1.490(12)
C23 C24 1.480(13)
C25 C26 1.494(14)
C27 C28 1.485(13)
C29 C30 1.489(14)
C31 C32 1.518(5)
C32 C33 1.546(5)
C33 C34 1.354(5)
C34 C35 1.505(5)
C35 C36 1.497(5)
O11 C56 1.416(16)
O11 C41 1.430(16)
O12 C42 1.403(13)
O12 C43 1.445(18)
O13 C44 1.393(15)
O13 C45 1.418(16)
O14 C47 1.445(9)
O14 C46 1.481(9)
O15 C49 1.243(13)
O15 C48 1.455(9)
O16 C50 1.320(15)
O16 C51 1.459(18)
C41 C42 1.488(9)
C43 C44 1.496(10)
C45 C46 1.464(10)
C47 C48 1.552(9)
C49 C50 1.504(9)
C51 C52 1.504(5)
C52 C53 1.516(5)
C53 C54 1.322(5)
C54 C55 1.500(5)
C55 C56 1.499(5)
P1 F1 1.594(3)
P1 F2 1.595(3)
P1 F6 1.600(3)
P1 F5 1.603(3)
P1 F4 1.606(3)
P1 F3 1.607(3)
N1 C1 1.494(5)
N1 C8 1.503(4)
C1 C2 1.506(5)
C2 C3 1.379(6)
C2 C7 1.389(6)
C3 C4 1.389(6)
C4 C5 1.375(7)
C5 C6 1.372(7)
C6 C7 1.384(7)
C8 C9 1.503(5)
C9 C10 1.380(5)
C9 C14 1.391(5)
C10 C11 1.381(6)
C11 C12 1.378(6)
C12 C13 1.370(6)
C13 C14 1.381(6)

loop_
_geom_hbond_atom_site_label_D
_geom_hbond_atom_site_label_H
_geom_hbond_atom_site_label_A
_geom_hbond_distance_DH
_geom_hbond_distance_HA
_geom_hbond_distance_DA
_geom_hbond_angle_DHA
N1 H1B O3 0.92 2.47 3.073(6) 123.0
N1 H1B O11 0.92 2.22 3.072(9) 154.2
N1 H1B O12 0.92 2.16 2.793(9) 125.3
N1 H1A O14 0.92 2.65 3.119(8) 112.6
N1 H1A O6 0.92 2.28 3.102(6) 149.3
N1 H1A O5 0.92 2.25 2.923(6) 129.7
N1 H1A O13 0.92 1.83 2.737(8) 167.5
